data_7004980
loop_
_publ_author_name
'Hitchcock, Peter B.'
'Lappert, Michael F.'
'Merle, Philippe G.'

_publ_section_title
;
 Synthesis and structures of selected benzamidinates of Li, Na, Al, Zr
 and Sn(II) using the C1-symmetric ligands [N(SiMe3)C(C6H4Me-4 or
 Ph)NPh]-.
;
_journal_issue 5
_journal_name_full 'Dalton transactions (Cambridge, England : 2003)'
_journal_page_first 585
_journal_page_last 594
_journal_paper_doi 10.1039/b614351b
_journal_year 2007
_chemical_compound_source 'synthesis as described'
_chemical_formula_moiety 'C35 H45 Al1 N4 Si2'
_chemical_formula_sum 'C35 H45 Al N4 Si2'
_chemical_formula_weight 604.91
_chemical_name_common '[MeAl{Me3SiNC(C6H4Me)NPh}2]'
_chemical_name_systematic
;
?
;
_space_group_IT_number 14
_symmetry_cell_setting orthorhombic
_symmetry_Int_Tables_number 14
_symmetry_space_group_name_Hall '-P 2yn'
_symmetry_space_group_name_H-M 'P 1 21/n 1'
_atom_sites_solution_hydrogens geom
_atom_sites_solution_primary direct
_atom_sites_solution_secondary difmap
_audit_conform_dict_location ftp://ftp.iucr.org/cifdics/cif_core.dic
_audit_conform_dict_name cif_core.dic
_audit_conform_dict_version 2.1
_audit_creation_date 2000-05-24T17:14:25-00:00
_audit_creation_method 'WinGX routine CIF_UPDATE'
_cell_angle_alpha 90
_cell_angle_beta 90.0160(10)
_cell_angle_gamma 90
_cell_formula_units_Z 4
_cell_length_a 11.6469(4)
_cell_length_b 14.5539(3)
_cell_length_c 20.9017(6)
_cell_measurement_reflns_used 15620
_cell_measurement_temperature 173(2)
_cell_measurement_theta_max 27.878
_cell_measurement_theta_min 3.705
_cell_measurement_wavelength 0.71073
_cell_volume 3543.00(17)
_computing_cell_refinement 'HKL Scalepack (Otwinowski & Minor 1997)'
_computing_data_reduction 'HKL Denzo and Scalepack (Otwinowski & Minor 1997)'
_computing_molecular_graphics 'Ortep-3 for Windows (Farrugia, 1997)'
_computing_publication_material 'WinGX publication routines (Farrugia, 1999)'
_computing_structure_refinement 'SHELXL-97 (Sheldrick, 1997)'
_computing_structure_solution 'SHELXS-97 (Sheldrick, 1997)'
_diffrn_ambient_temperature 173(2)
_diffrn_measured_fraction_theta_full 0.975
_diffrn_measured_fraction_theta_max 0.975
_diffrn_measurement_device KappaCCD
_diffrn_measurement_method CCD
_diffrn_radiation_monochromator graphite
_diffrn_radiation_probe x-ray
_diffrn_radiation_type MoK\a
_diffrn_radiation_wavelength 0.71073
_diffrn_reflns_av_R_equivalents 0.057
_diffrn_reflns_av_unetI/netI 0.0645
_diffrn_reflns_limit_h_max 14
_diffrn_reflns_limit_h_min -15
_diffrn_reflns_limit_k_max 15
_diffrn_reflns_limit_k_min -19
_diffrn_reflns_limit_l_max 27
_diffrn_reflns_limit_l_min -22
_diffrn_reflns_number 24368
_diffrn_reflns_theta_full 27.86
_diffrn_reflns_theta_max 27.86
_diffrn_reflns_theta_min 3.77
_exptl_absorpt_coefficient_mu 0.153
_exptl_absorpt_correction_type none
_exptl_crystal_colour colourless
_exptl_crystal_density_diffrn 1.134
_exptl_crystal_density_method 'not measured'
_exptl_crystal_description prism
_exptl_crystal_F_000 1296
_exptl_crystal_size_max 0.3
_exptl_crystal_size_mid 0.3
_exptl_crystal_size_min 0.1
_refine_diff_density_max 0.27
_refine_diff_density_min -0.25
_refine_diff_density_rms 0.048
_refine_ls_extinction_method none
_refine_ls_goodness_of_fit_ref 1.014
_refine_ls_hydrogen_treatment constr
_refine_ls_matrix_type full
_refine_ls_number_parameters 379
_refine_ls_number_reflns 8240
_refine_ls_number_restraints 0
_refine_ls_restrained_S_all 1.014
_refine_ls_R_factor_all 0.0865
_refine_ls_R_factor_gt 0.0519
_refine_ls_shift/su_max 0
_refine_ls_shift/su_mean 0
_refine_ls_structure_factor_coef Fsqd
_refine_ls_weighting_details 'calc w=1/[\s^2^(Fo^2^)+(0.0548P)^2^+1.2836P] where P=(Fo^2^+2Fc^2^)/3'
_refine_ls_weighting_scheme calc
_refine_ls_wR_factor_gt 0.1165
_refine_ls_wR_factor_ref 0.1334
_reflns_number_gt 5752
_reflns_number_total 8240
_reflns_threshold_expression >2sigma(I)
_cod_data_source_file b614351b.txt
_cod_data_source_block (2)-may3700
_cod_original_sg_symbol_H-M P2(1)/n
_cod_database_code 7004980

loop_
_symmetry_equiv_pos_as_xyz
'x, y, z'
'-x+1/2, y+1/2, -z+1/2'
'-x, -y, -z'
'x-1/2, -y-1/2, z-1/2'

loop_
_atom_site_label
_atom_site_type_symbol
_atom_site_fract_x
_atom_site_fract_y
_atom_site_fract_z
_atom_site_U_iso_or_equiv
_atom_site_adp_type
_atom_site_occupancy
_atom_site_symmetry_multiplicity
_atom_site_calc_flag
_atom_site_refinement_flags
_atom_site_disorder_assembly
_atom_site_disorder_group
Si1 Si 0.34735(5) 0.34486(4) 0.24004(3) 0.03319(15) Uani 1 1 d . . .
Si2 Si 0.17563(5) 0.39399(4) -0.08748(3) 0.03505(15) Uani 1 1 d . . .
Al Al 0.26907(5) 0.38579(4) 0.07784(3) 0.02743(15) Uani 1 1 d . . .
N1 N 0.38867(14) 0.29781(10) 0.05822(7) 0.0285(4) Uani 1 1 d . . .
N2 N 0.33964(14) 0.32567(10) 0.15815(7) 0.0287(4) Uani 1 1 d . . .
N3 N 0.12044(14) 0.32850(10) 0.09028(7) 0.0281(4) Uani 1 1 d . . .
N4 N 0.18141(14) 0.36544(10) -0.00654(7) 0.0296(4) Uani 1 1 d . . .
C1 C 0.40583(16) 0.27612(12) 0.12002(9) 0.0271(4) Uani 1 1 d . . .
C2 C 0.49007(17) 0.20562(12) 0.14055(8) 0.0282(4) Uani 1 1 d . . .
C3 C 0.60542(18) 0.21366(14) 0.12420(10) 0.0363(5) Uani 1 1 d . . .
H3 H 0.6311 0.2655 0.1005 0.044 Uiso 1 1 calc R . .
C4 C 0.68317(19) 0.14607(15) 0.14238(10) 0.0419(5) Uani 1 1 d . . .
H4 H 0.762 0.1531 0.1318 0.05 Uiso 1 1 calc R . .
C5 C 0.64801(19) 0.06865(14) 0.17571(10) 0.0385(5) Uani 1 1 d . . .
C6 C 0.53303(19) 0.06175(14) 0.19206(10) 0.0380(5) Uani 1 1 d . . .
H6 H 0.5075 0.0099 0.2157 0.046 Uiso 1 1 calc R . .
C7 C 0.45464(18) 0.12867(13) 0.17469(9) 0.0325(5) Uani 1 1 d . . .
H7 H 0.3762 0.122 0.1861 0.039 Uiso 1 1 calc R . .
C8 C 0.7322(2) -0.00641(17) 0.19293(14) 0.0587(7) Uani 1 1 d . . .
H8A H 0.8088 0.0102 0.1773 0.088 Uiso 0.5 1 calc PR . .
H8B H 0.708 -0.0643 0.1731 0.088 Uiso 0.5 1 calc PR . .
H8C H 0.7345 -0.0138 0.2395 0.088 Uiso 0.5 1 calc PR . .
H8D H 0.692 -0.0554 0.216 0.088 Uiso 0.5 1 calc PR . .
H8E H 0.7929 0.019 0.2202 0.088 Uiso 0.5 1 calc PR . .
H8F H 0.7663 -0.0315 0.1538 0.088 Uiso 0.5 1 calc PR . .
C9 C 0.43323(16) 0.24866(13) 0.00509(8) 0.0278(4) Uani 1 1 d . . .
C10 C 0.49243(18) 0.29673(14) -0.04158(9) 0.0365(5) Uani 1 1 d . . .
H10 H 0.5057 0.3607 -0.0364 0.044 Uiso 1 1 calc R . .
C11 C 0.5324(2) 0.25239(16) -0.09575(10) 0.0456(6) Uani 1 1 d . . .
H11 H 0.5728 0.286 -0.1275 0.055 Uiso 1 1 calc R . .
C12 C 0.5137(2) 0.15974(17) -0.10365(10) 0.0474(6) Uani 1 1 d . . .
H12 H 0.5406 0.1294 -0.141 0.057 Uiso 1 1 calc R . .
C13 C 0.4558(2) 0.11108(15) -0.05710(10) 0.0448(6) Uani 1 1 d . . .
H13 H 0.4436 0.047 -0.0623 0.054 Uiso 1 1 calc R . .
C14 C 0.41517(19) 0.15508(14) -0.00276(9) 0.0358(5) Uani 1 1 d . . .
H14 H 0.3751 0.1212 0.029 0.043 Uiso 1 1 calc R . .
C15 C 0.4972(2) 0.37446(17) 0.26262(11) 0.0505(6) Uani 1 1 d . . .
H15A H 0.5239 0.426 0.2364 0.076 Uiso 1 1 calc R . .
H15B H 0.547 0.3211 0.2555 0.076 Uiso 1 1 calc R . .
H15C H 0.4997 0.3919 0.3079 0.076 Uiso 1 1 calc R . .
C16 C 0.2966(3) 0.24677(17) 0.28984(11) 0.0607(8) Uani 1 1 d . . .
H16A H 0.2176 0.2311 0.2779 0.091 Uiso 1 1 calc R . .
H16B H 0.299 0.2641 0.3351 0.091 Uiso 1 1 calc R . .
H16C H 0.3465 0.1935 0.2827 0.091 Uiso 1 1 calc R . .
C17 C 0.2487(2) 0.44336(17) 0.25356(12) 0.0532(6) Uani 1 1 d . . .
H17A H 0.1704 0.4257 0.2414 0.08 Uiso 1 1 calc R . .
H17B H 0.2734 0.4957 0.2275 0.08 Uiso 1 1 calc R . .
H17C H 0.2501 0.4606 0.2989 0.08 Uiso 1 1 calc R . .
C18 C 0.10569(17) 0.31769(12) 0.02713(9) 0.0275(4) Uani 1 1 d . . .
C19 C 0.01830(17) 0.25303(12) 0.00116(8) 0.0278(4) Uani 1 1 d . . .
C20 C 0.05565(18) 0.17236(13) -0.02780(9) 0.0337(4) Uani 1 1 d . . .
H20 H 0.1351 0.1633 -0.0357 0.04 Uiso 1 1 calc R . .
C21 C -0.0229(2) 0.10519(13) -0.04512(10) 0.0379(5) Uani 1 1 d . . .
H21 H 0.0038 0.0498 -0.064 0.046 Uiso 1 1 calc R . .
C22 C -0.13899(19) 0.11748(14) -0.03537(9) 0.0366(5) Uani 1 1 d . . .
C23 C -0.17638(19) 0.20002(15) -0.00949(10) 0.0401(5) Uani 1 1 d . . .
H23 H -0.2564 0.211 -0.005 0.048 Uiso 1 1 calc R . .
C24 C -0.09874(18) 0.26663(14) 0.00993(10) 0.0365(5) Uani 1 1 d . . .
H24 H -0.1256 0.3217 0.0293 0.044 Uiso 1 1 calc R . .
C25 C -0.2233(2) 0.04155(17) -0.05068(13) 0.0554(7) Uani 1 1 d . . .
H25A H -0.1819 -0.0113 -0.0683 0.083 Uiso 0.5 1 calc PR . .
H25B H -0.2793 0.0637 -0.0821 0.083 Uiso 0.5 1 calc PR . .
H25C H -0.2634 0.023 -0.0115 0.083 Uiso 0.5 1 calc PR . .
H25D H -0.3012 0.0616 -0.0396 0.083 Uiso 0.5 1 calc PR . .
H25E H -0.2038 -0.0134 -0.0259 0.083 Uiso 0.5 1 calc PR . .
H25F H -0.2197 0.0273 -0.0965 0.083 Uiso 0.5 1 calc PR . .
C26 C 0.06574(17) 0.27281(12) 0.13738(8) 0.0284(4) Uani 1 1 d . . .
C27 C 0.0912(2) 0.18050(14) 0.14291(11) 0.0434(5) Uani 1 1 d . . .
H27 H 0.1434 0.1526 0.1139 0.052 Uiso 1 1 calc R . .
C28 C 0.0405(2) 0.12830(16) 0.19084(12) 0.0511(6) Uani 1 1 d . . .
H28 H 0.0576 0.0646 0.1941 0.061 Uiso 1 1 calc R . .
C29 C -0.0342(2) 0.16790(16) 0.23364(11) 0.0497(6) Uani 1 1 d . . .
H29 H -0.068 0.1321 0.2666 0.06 Uiso 1 1 calc R . .
C30 C -0.0592(2) 0.25946(17) 0.22818(11) 0.0538(7) Uani 1 1 d . . .
H30 H -0.1107 0.2873 0.2576 0.065 Uiso 1 1 calc R . .
C31 C -0.0102(2) 0.31192(15) 0.18004(10) 0.0426(6) Uani 1 1 d . . .
H31 H -0.029 0.3752 0.1764 0.051 Uiso 1 1 calc R . .
C32 C 0.0292(2) 0.43367(18) -0.10922(12) 0.0558(7) Uani 1 1 d . . .
H32A H 0.0068 0.4847 -0.0813 0.084 Uiso 1 1 calc R . .
H32B H -0.0253 0.3829 -0.104 0.084 Uiso 1 1 calc R . .
H32C H 0.0287 0.4544 -0.1538 0.084 Uiso 1 1 calc R . .
C33 C 0.2147(2) 0.29701(17) -0.14114(10) 0.0505(6) Uani 1 1 d . . .
H33A H 0.292 0.2752 -0.1305 0.076 Uiso 1 1 calc R . .
H33B H 0.2132 0.3179 -0.1857 0.076 Uiso 1 1 calc R . .
H33C H 0.1596 0.2468 -0.1355 0.076 Uiso 1 1 calc R . .
C34 C 0.2799(2) 0.48991(17) -0.09890(12) 0.0560(7) Uani 1 1 d . . .
H34A H 0.2593 0.5412 -0.0708 0.084 Uiso 1 1 calc R . .
H34B H 0.2778 0.5104 -0.1435 0.084 Uiso 1 1 calc R . .
H34C H 0.3575 0.4685 -0.0884 0.084 Uiso 1 1 calc R . .
C35 C 0.3040(2) 0.51666(14) 0.08555(12) 0.0469(6) Uani 1 1 d . . .
H35A H 0.2336 0.5505 0.0957 0.07 Uiso 1 1 calc R . .
H35B H 0.3356 0.5392 0.045 0.07 Uiso 1 1 calc R . .
H35C H 0.3604 0.5259 0.1198 0.07 Uiso 1 1 calc R . .

loop_
_atom_site_aniso_label
_atom_site_aniso_U_11
_atom_site_aniso_U_22
_atom_site_aniso_U_33
_atom_site_aniso_U_23
_atom_site_aniso_U_13
_atom_site_aniso_U_12
Si1 0.0336(3) 0.0390(3) 0.0270(3) -0.0085(2) 0.0036(2) 0.0005(2)
Si2 0.0377(4) 0.0381(3) 0.0294(3) 0.0078(2) 0.0052(2) 0.0000(2)
Al 0.0257(3) 0.0259(3) 0.0306(3) -0.0015(2) 0.0053(2) -0.0020(2)
N1 0.0289(9) 0.0311(8) 0.0253(7) -0.0003(6) 0.0059(7) 0.0015(7)
N2 0.0245(9) 0.0339(8) 0.0277(8) -0.0063(7) 0.0038(7) 0.0002(7)
N3 0.0282(9) 0.0293(8) 0.0267(8) 0.0009(6) 0.0056(7) -0.0037(6)
N4 0.0285(9) 0.0305(8) 0.0299(8) 0.0034(6) 0.0044(7) -0.0005(7)
C1 0.0251(11) 0.0277(9) 0.0286(9) -0.0025(7) 0.0038(8) -0.0056(7)
C2 0.0276(11) 0.0322(10) 0.0248(9) -0.0048(7) 0.0023(8) -0.0009(8)
C3 0.0308(12) 0.0392(11) 0.0389(11) 0.0042(9) 0.0048(9) -0.0026(9)
C4 0.0278(12) 0.0517(13) 0.0463(12) -0.0002(10) 0.0010(10) 0.0025(10)
C5 0.0391(14) 0.0381(11) 0.0383(11) -0.0048(9) -0.0066(10) 0.0045(9)
C6 0.0452(14) 0.0324(11) 0.0363(11) 0.0018(9) 0.0004(10) -0.0024(9)
C7 0.0324(12) 0.0340(10) 0.0311(10) -0.0023(8) 0.0060(9) -0.0020(8)
C8 0.0533(17) 0.0498(14) 0.0731(18) 0.0041(13) -0.0129(14) 0.0126(12)
C9 0.0247(11) 0.0344(10) 0.0243(9) -0.0017(8) 0.0041(8) 0.0007(8)
C10 0.0371(13) 0.0383(11) 0.0340(10) 0.0018(9) 0.0096(9) 0.0008(9)
C11 0.0428(14) 0.0604(15) 0.0336(11) 0.0030(10) 0.0157(10) 0.0053(11)
C12 0.0506(15) 0.0603(15) 0.0312(11) -0.0120(10) 0.0078(10) 0.0142(12)
C13 0.0564(16) 0.0386(12) 0.0395(12) -0.0115(10) -0.0006(11) 0.0033(10)
C14 0.0403(13) 0.0353(11) 0.0317(10) -0.0014(8) 0.0039(9) -0.0042(9)
C15 0.0437(15) 0.0638(15) 0.0441(13) -0.0204(11) -0.0078(11) 0.0028(12)
C16 0.087(2) 0.0608(16) 0.0341(12) -0.0046(11) 0.0216(13) -0.0113(14)
C17 0.0459(15) 0.0658(15) 0.0479(13) -0.0247(12) 0.0023(11) 0.0129(12)
C18 0.0264(11) 0.0266(9) 0.0294(9) 0.0021(7) 0.0044(8) 0.0052(8)
C19 0.0287(11) 0.0304(9) 0.0242(9) 0.0038(7) 0.0009(8) -0.0012(8)
C20 0.0308(12) 0.0336(10) 0.0366(10) 0.0011(8) 0.0026(9) 0.0022(8)
C21 0.0466(14) 0.0292(10) 0.0380(11) -0.0011(9) -0.0007(10) 0.0002(9)
C22 0.0393(13) 0.0384(11) 0.0321(10) 0.0050(9) -0.0057(9) -0.0093(9)
C23 0.0273(12) 0.0527(13) 0.0404(11) -0.0020(10) 0.0022(9) -0.0029(10)
C24 0.0320(12) 0.0408(11) 0.0367(11) -0.0058(9) 0.0038(9) 0.0015(9)
C25 0.0508(17) 0.0515(14) 0.0640(16) 0.0012(12) -0.0110(13) -0.0163(12)
C26 0.0286(11) 0.0324(10) 0.0241(9) 0.0011(7) -0.0001(8) -0.0055(8)
C27 0.0468(14) 0.0360(11) 0.0473(12) 0.0066(10) 0.0108(11) 0.0039(10)
C28 0.0573(17) 0.0373(12) 0.0588(15) 0.0153(11) 0.0029(13) -0.0047(11)
C29 0.0599(17) 0.0540(14) 0.0354(11) 0.0106(10) 0.0063(11) -0.0214(12)
C30 0.0658(18) 0.0534(14) 0.0423(12) -0.0043(11) 0.0268(12) -0.0119(12)
C31 0.0509(15) 0.0360(11) 0.0409(12) -0.0010(9) 0.0170(11) -0.0030(10)
C32 0.0555(17) 0.0611(16) 0.0509(14) 0.0207(12) -0.0029(12) 0.0094(12)
C33 0.0587(17) 0.0591(14) 0.0336(11) -0.0018(10) 0.0101(11) -0.0038(12)
C34 0.0656(18) 0.0549(14) 0.0477(13) 0.0171(11) 0.0110(13) -0.0132(12)
C35 0.0500(15) 0.0337(11) 0.0570(14) -0.0013(10) 0.0021(12) -0.0081(10)

loop_
_atom_type_symbol
_atom_type_description
_atom_type_scat_dispersion_real
_atom_type_scat_dispersion_imag
_atom_type_scat_source
C C 0.0033 0.0016 'International Tables Vol C Tables 4.2.6.8 and 6.1.1.4'
H H 0 0 'International Tables Vol C Tables 4.2.6.8 and 6.1.1.4'
Al Al 0.0645 0.0514 'International Tables Vol C Tables 4.2.6.8 and 6.1.1.4'
N N 0.0061 0.0033 'International Tables Vol C Tables 4.2.6.8 and 6.1.1.4'
Si Si 0.0817 0.0704 'International Tables Vol C Tables 4.2.6.8 and 6.1.1.4'

loop_
_geom_angle_atom_site_label_1
_geom_angle_atom_site_label_2
_geom_angle_atom_site_label_3
_geom_angle
_geom_angle_site_symmetry_1
_geom_angle_site_symmetry_3
_geom_angle_publ_flag
N2 Si1 C15 109.63(9) . . ?
N2 Si1 C17 104.01(10) . . ?
C15 Si1 C17 111.30(11) . . ?
N2 Si1 C16 114.28(10) . . ?
C15 Si1 C16 109.50(13) . . ?
C17 Si1 C16 108.04(12) . . ?
N4 Si2 C33 113.27(9) . . ?
N4 Si2 C32 110.29(10) . . ?
C33 Si2 C32 108.28(13) . . ?
N4 Si2 C34 106.11(10) . . ?
C33 Si2 C34 109.34(11) . . ?
C32 Si2 C34 109.51(12) . . ?
N1 Al N3 112.74(7) . . ?
N1 Al C35 120.80(9) . . ?
N3 Al C35 126.44(9) . . ?
N1 Al N4 94.60(7) . . ?
N3 Al N4 67.08(6) . . ?
C35 Al N4 108.31(9) . . ?
N1 Al N2 66.76(6) . . ?
N3 Al N2 93.67(7) . . ?
C35 Al N2 105.26(9) . . ?
N4 Al N2 146.42(7) . . ?
N1 Al C18 101.79(7) . . ?
N3 Al C18 34.05(6) . . ?
C35 Al C18 127.29(9) . . ?
N4 Al C18 33.58(6) . . ?
N2 Al C18 120.08(6) . . ?
N1 Al C1 33.67(6) . . ?
N3 Al C1 104.77(7) . . ?
C35 Al C1 118.39(9) . . ?
N4 Al C1 122.90(6) . . ?
N2 Al C1 33.11(6) . . ?
C18 Al C1 114.29(6) . . ?
C1 N1 C9 125.39(16) . . ?
C1 N1 Al 93.36(11) . . ?
C9 N1 Al 139.66(13) . . ?
C1 N2 Si1 130.66(15) . . ?
C1 N2 Al 88.46(12) . . ?
Si1 N2 Al 138.95(9) . . ?
C18 N3 C26 123.79(16) . . ?
C18 N3 Al 91.86(11) . . ?
C26 N3 Al 137.41(13) . . ?
C18 N4 Si2 127.93(15) . . ?
C18 N4 Al 87.17(12) . . ?
Si2 N4 Al 144.68(9) . . ?
N2 C1 N1 111.37(17) . . ?
N2 C1 C2 126.04(17) . . ?
N1 C1 C2 122.59(15) . . ?
N2 C1 Al 58.44(10) . . ?
N1 C1 Al 52.97(9) . . ?
C2 C1 Al 175.32(13) . . ?
C3 C2 C7 118.72(18) . . ?
C3 C2 C1 120.63(17) . . ?
C7 C2 C1 120.62(17) . . ?
C2 C3 C4 120.15(19) . . ?
C5 C4 C3 121.3(2) . . ?
C4 C5 C6 117.9(2) . . ?
C4 C5 C8 121.0(2) . . ?
C6 C5 C8 121.1(2) . . ?
C5 C6 C7 121.47(19) . . ?
C6 C7 C2 120.38(19) . . ?
C10 C9 C14 119.21(17) . . ?
C10 C9 N1 118.62(17) . . ?
C14 C9 N1 122.11(16) . . ?
C11 C10 C9 120.57(19) . . ?
C12 C11 C10 120.1(2) . . ?
C13 C12 C11 119.73(19) . . ?
C12 C13 C14 120.5(2) . . ?
C13 C14 C9 119.88(18) . . ?
N4 C18 N3 112.10(17) . . ?
N4 C18 C19 126.37(17) . . ?
N3 C18 C19 121.38(15) . . ?
N4 C18 Al 59.25(11) . . ?
N3 C18 Al 54.09(10) . . ?
C19 C18 Al 165.23(13) . . ?
C24 C19 C20 118.99(18) . . ?
C24 C19 C18 122.18(17) . . ?
C20 C19 C18 118.58(17) . . ?
C21 C20 C19 120.16(19) . . ?
C22 C21 C20 121.10(19) . . ?
C21 C22 C23 118.53(19) . . ?
C21 C22 C25 120.7(2) . . ?
C23 C22 C25 120.7(2) . . ?
C22 C23 C24 121.0(2) . . ?
C23 C24 C19 120.10(19) . . ?
C27 C26 C31 119.02(18) . . ?
C27 C26 N3 121.01(17) . . ?
C31 C26 N3 119.91(17) . . ?
C26 C27 C28 120.1(2) . . ?
C29 C28 C27 120.6(2) . . ?
C30 C29 C28 119.3(2) . . ?
C29 C30 C31 120.6(2) . . ?
C26 C31 C30 120.4(2) . . ?

loop_
_geom_bond_atom_site_label_1
_geom_bond_atom_site_label_2
_geom_bond_distance
_geom_bond_site_symmetry_2
_geom_bond_publ_flag
Si1 N2 1.7366(16) . ?
Si1 C15 1.858(3) . ?
Si1 C17 1.859(2) . ?
Si1 C16 1.863(2) . ?
Si2 N4 1.7435(16) . ?
Si2 C33 1.859(2) . ?
Si2 C32 1.857(3) . ?
Si2 C34 1.866(2) . ?
Al N1 1.9361(16) . ?
Al N3 1.9390(16) . ?
Al C35 1.954(2) . ?
Al N4 2.0589(18) . ?
Al N2 2.0635(17) . ?
Al C18 2.393(2) . ?
Al C1 2.421(2) . ?
N1 C1 1.344(2) . ?
N1 C9 1.419(2) . ?
N2 C1 1.323(2) . ?
N3 C18 1.340(2) . ?
N3 C26 1.425(2) . ?
N4 C18 1.325(2) . ?
C1 C2 1.483(3) . ?
C2 C3 1.391(3) . ?
C2 C7 1.391(3) . ?
C3 C4 1.390(3) . ?
C4 C5 1.387(3) . ?
C5 C6 1.386(3) . ?
C5 C8 1.511(3) . ?
C6 C7 1.383(3) . ?
C9 C10 1.384(2) . ?
C9 C14 1.388(3) . ?
C10 C11 1.384(3) . ?
C11 C12 1.376(3) . ?
C12 C13 1.380(3) . ?
C13 C14 1.387(3) . ?
C18 C19 1.489(3) . ?
C19 C24 1.390(3) . ?
C19 C20 1.391(3) . ?
C20 C21 1.387(3) . ?
C21 C22 1.379(3) . ?
C22 C23 1.388(3) . ?
C22 C25 1.513(3) . ?
C23 C24 1.386(3) . ?
C26 C27 1.381(3) . ?
C26 C31 1.379(3) . ?
C27 C28 1.389(3) . ?
C28 C29 1.374(3) . ?
C29 C30 1.369(3) . ?
C30 C31 1.386(3) . ?
